data_7105917
loop_
_publ_author_name
'N. Nagapradeep'
'Sandeep Verma'

_publ_section_title
;
 Characterization of an unprecedented organomercury adduct via
 Hg(II)-mediated cyclization of N9-propargylguanine
;
_journal_name_full Chem.Commun.
_journal_page_first 1755
_journal_paper_doi 10.1039/c0cc03123b
_journal_volume 47
_journal_year 2011
_chemical_formula_moiety 'C8 H6 Cl Hg N5 O'
_chemical_formula_sum 'C8 H6 Cl Hg N5 O'
_chemical_formula_weight 424.22
_chemical_name_common 'cyclised guanine organomercury adduct'
_chemical_name_systematic
;
?
;
_space_group_IT_number 14
_symmetry_cell_setting monoclinic
_symmetry_space_group_name_Hall '-P 2yn'
_symmetry_space_group_name_H-M 'P 1 21/n 1'
_atom_sites_solution_hydrogens geom
_atom_sites_solution_primary direct
_atom_sites_solution_secondary difmap
_audit_creation_method SHELXL-97
_cell_angle_alpha 90.00
_cell_angle_beta 94.034(5)
_cell_angle_gamma 90.00
_cell_formula_units_Z 4
_cell_length_a 3.8929(13)
_cell_length_b 12.593(4)
_cell_length_c 19.667(6)
_cell_measurement_reflns_used 2359
_cell_measurement_temperature 100(2)
_cell_measurement_theta_max 28.38
_cell_measurement_theta_min 2.08
_cell_volume 961.8(5)
_computing_cell_refinement 'SMART 5.628 (Bruker, 2003)'
_computing_data_collection 'SMART 5.628 (Bruker, 2003)'
_computing_data_reduction 'SAINT+ 6.45 (Bruker, 2003)'
_computing_molecular_graphics 'diamond 3.1d'
_computing_publication_material 'WinGX publication routines (Farrugia, 1999)'
_computing_structure_refinement 'SHELXL-97 (Sheldrick, 1997)'
_computing_structure_solution Sir92
_diffrn_ambient_temperature 100(2)
_diffrn_measured_fraction_theta_full 0.995
_diffrn_measured_fraction_theta_max 0.978
_diffrn_measurement_device_type 'CCD area Detector'
_diffrn_measurement_method 'Phi-Omega scans'
_diffrn_radiation_monochromator graphite
_diffrn_radiation_type MoK\a
_diffrn_radiation_wavelength 0.71073
_diffrn_reflns_av_R_equivalents 0.0677
_diffrn_reflns_av_sigmaI/netI 0.0670
_diffrn_reflns_limit_h_max 4
_diffrn_reflns_limit_h_min -5
_diffrn_reflns_limit_k_max 16
_diffrn_reflns_limit_k_min -16
_diffrn_reflns_limit_l_max 24
_diffrn_reflns_limit_l_min -26
_diffrn_reflns_number 6115
_diffrn_reflns_theta_full 25.00
_diffrn_reflns_theta_max 28.38
_diffrn_reflns_theta_min 2.08
_diffrn_source 'fine-focus sealed tube'
_exptl_absorpt_coefficient_mu 16.264
_exptl_absorpt_correction_T_max 0.1394
_exptl_absorpt_correction_T_min 0.1177
_exptl_absorpt_correction_type psi-scan
_exptl_absorpt_process_details '(North et al., 1968)'
_exptl_crystal_colour colourless
_exptl_crystal_density_diffrn 2.930
_exptl_crystal_density_method 'not measured'
_exptl_crystal_description needle
_exptl_crystal_F_000 776
_exptl_crystal_size_max 0.23
_exptl_crystal_size_mid 0.21
_exptl_crystal_size_min 0.20
_refine_diff_density_max 3.349
_refine_diff_density_min -3.229
_refine_diff_density_rms 0.470
_refine_ls_extinction_method none
_refine_ls_goodness_of_fit_ref 1.115
_refine_ls_hydrogen_treatment constr
_refine_ls_matrix_type full
_refine_ls_number_parameters 145
_refine_ls_number_reflns 2359
_refine_ls_number_restraints 0
_refine_ls_restrained_S_all 1.115
_refine_ls_R_factor_all 0.0673
_refine_ls_R_factor_gt 0.0408
_refine_ls_shift/su_max 0.000
_refine_ls_shift/su_mean 0.000
_refine_ls_structure_factor_coef Fsqd
_refine_ls_weighting_details 'calc w=1/[\s^2^(Fo^2^)+(0.0318P)^2^+23.4427P] where P=(Fo^2^+2Fc^2^)/3'
_refine_ls_weighting_scheme calc
_refine_ls_wR_factor_gt 0.0898
_refine_ls_wR_factor_ref 0.1219
_reflns_number_gt 1867
_reflns_number_total 2359
_reflns_threshold_expression >2sigma(I)
_cod_data_source_file C0CC03123B.TXT
_cod_data_source_block complex2
_cod_original_cell_volume 961.8(6)
_cod_original_sg_symbol_H-M 'P1 21/n 1'
_cod_database_code 7105917

loop_
_symmetry_equiv_pos_as_xyz
'x, y, z'
'-x+1/2, y+1/2, -z+1/2'
'-x, -y, -z'
'x-1/2, -y-1/2, z-1/2'

loop_
_atom_site_label
_atom_site_type_symbol
_atom_site_fract_x
_atom_site_fract_y
_atom_site_fract_z
_atom_site_U_iso_or_equiv
_atom_site_adp_type
_atom_site_occupancy
_atom_site_symmetry_multiplicity
_atom_site_calc_flag
_atom_site_refinement_flags
_atom_site_disorder_assembly
_atom_site_disorder_group
C2 C -0.145(3) 0.3869(8) 0.0648(6) 0.020(2) Uani 1 1 d . . .
C4 C -0.113(2) 0.3205(8) 0.1764(5) 0.0159(19) Uani 1 1 d . . .
C5 C 0.066(3) 0.4036(8) 0.2046(5) 0.018(2) Uani 1 1 d . . .
C6 C 0.178(3) 0.4854(8) 0.1598(6) 0.020(2) Uani 1 1 d . . .
C8 C -0.029(3) 0.2963(7) 0.2844(5) 0.017(2) Uani 1 1 d . . .
H8 H -0.0342 0.2642 0.3280 0.021 Uiso 1 1 calc R . .
C9 C -0.356(3) 0.1492(8) 0.2124(5) 0.018(2) Uani 1 1 d . . .
H9A H -0.5567 0.1447 0.2405 0.022 Uiso 1 1 calc R . .
H9B H -0.1995 0.0894 0.2251 0.022 Uiso 1 1 calc R . .
C10 C -0.476(3) 0.1412(8) 0.1380(5) 0.0154(19) Uani 1 1 d . . .
C11 C -0.412(3) 0.2139(7) 0.0906(5) 0.0152(19) Uani 1 1 d . . .
H11 H -0.4917 0.2030 0.0444 0.018 Uiso 1 1 calc R . .
N1 N 0.055(2) 0.4694(7) 0.0921(4) 0.0196(18) Uani 1 1 d . . .
N2 N -0.240(2) 0.3828(6) 0.0042(4) 0.0151(17) Uani 1 1 d . . .
H2A H -0.1807 0.4333 -0.0236 0.018 Uiso 1 1 calc R . .
H2B H -0.3667 0.3292 -0.0116 0.018 Uiso 1 1 calc R . .
N3 N -0.224(2) 0.3072(6) 0.1098(4) 0.0130(16) Uani 1 1 d . . .
N7 N 0.119(2) 0.3879(7) 0.2749(4) 0.0179(17) Uani 1 1 d . . .
N9 N -0.175(2) 0.2503(6) 0.2259(4) 0.0150(17) Uani 1 1 d . . .
O1 O 0.345(2) 0.5647(6) 0.1758(4) 0.0217(16) Uani 1 1 d . . .
Cl1 Cl -1.0969(7) -0.1270(2) 0.05928(13) 0.0203(5) Uani 1 1 d . . .
Hg1 Hg -0.75036(10) 0.00786(3) 0.105766(19) 0.01716(15) Uani 1 1 d . . .

loop_
_atom_site_aniso_label
_atom_site_aniso_U_11
_atom_site_aniso_U_22
_atom_site_aniso_U_33
_atom_site_aniso_U_23
_atom_site_aniso_U_13
_atom_site_aniso_U_12
C2 0.016(5) 0.017(5) 0.025(5) 0.001(4) -0.003(4) 0.000(4)
C4 0.010(5) 0.016(5) 0.020(5) -0.001(4) -0.006(4) 0.004(4)
C5 0.014(5) 0.022(5) 0.018(5) -0.004(4) 0.001(4) 0.003(4)
C6 0.016(5) 0.023(5) 0.021(5) -0.010(4) 0.000(4) 0.009(4)
C8 0.034(6) 0.009(4) 0.008(4) 0.000(3) -0.005(4) 0.004(4)
C9 0.016(5) 0.018(5) 0.020(5) -0.011(4) -0.002(4) 0.006(4)
C10 0.013(5) 0.012(4) 0.021(5) -0.006(4) -0.005(4) 0.008(4)
C11 0.021(5) 0.012(4) 0.013(4) -0.004(4) 0.002(4) -0.005(4)
N1 0.022(5) 0.018(4) 0.018(4) -0.001(3) -0.001(4) -0.007(4)
N2 0.026(5) 0.013(4) 0.006(4) -0.001(3) -0.006(3) -0.004(3)
N3 0.013(4) 0.010(4) 0.016(4) 0.003(3) 0.004(3) -0.001(3)
N7 0.012(4) 0.021(4) 0.020(4) -0.005(3) -0.005(3) 0.002(3)
N9 0.025(5) 0.004(3) 0.016(4) 0.003(3) 0.001(3) 0.004(3)
O1 0.026(4) 0.015(4) 0.023(4) -0.005(3) -0.003(3) -0.003(3)
Cl1 0.0204(12) 0.0216(12) 0.0187(12) -0.0027(9) -0.0003(9) -0.0047(10)
Hg1 0.0151(2) 0.0166(2) 0.0193(2) -0.00169(14) -0.00181(15) -0.00163(14)

loop_
_atom_type_symbol
_atom_type_description
_atom_type_scat_dispersion_real
_atom_type_scat_dispersion_imag
_atom_type_scat_source
C C 0.0033 0.0016 'International Tables Vol C Tables 4.2.6.8 and 6.1.1.4'
H H 0.0000 0.0000 'International Tables Vol C Tables 4.2.6.8 and 6.1.1.4'
N N 0.0061 0.0033 'International Tables Vol C Tables 4.2.6.8 and 6.1.1.4'
O O 0.0106 0.0060 'International Tables Vol C Tables 4.2.6.8 and 6.1.1.4'
Cl Cl 0.1484 0.1585 'International Tables Vol C Tables 4.2.6.8 and 6.1.1.4'
Hg Hg -2.3894 9.2266 'International Tables Vol C Tables 4.2.6.8 and 6.1.1.4'

loop_
_geom_angle_atom_site_label_1
_geom_angle_atom_site_label_2
_geom_angle_atom_site_label_3
_geom_angle
_geom_angle_site_symmetry_1
_geom_angle_site_symmetry_3
_geom_angle_publ_flag
N2 C2 N1 122.3(10) . . ?
N2 C2 N3 121.7(10) . . ?
N1 C2 N3 116.0(9) . . ?
N9 C4 C5 108.9(9) . . ?
N9 C4 N3 123.5(9) . . ?
C5 C4 N3 127.5(10) . . ?
C4 C5 N7 109.3(9) . . ?
C4 C5 C6 118.0(9) . . ?
N7 C5 C6 132.6(10) . . ?
O1 C6 N1 120.2(10) . . ?
O1 C6 C5 127.2(10) . . ?
N1 C6 C5 112.5(9) . . ?
N7 C8 N9 114.4(9) . . ?
N9 C9 C10 110.2(9) . . ?
C11 C10 C9 124.6(9) . . ?
C11 C10 Hg1 117.3(7) . . ?
C9 C10 Hg1 118.1(7) . . ?
C10 C11 N3 119.9(9) . . ?
C2 N1 C6 128.6(9) . . ?
C4 N3 C2 117.2(8) . . ?
C4 N3 C11 118.6(8) . . ?
C2 N3 C11 124.2(8) . . ?
C8 N7 C5 103.3(8) . . ?
C4 N9 C8 104.0(8) . . ?
C4 N9 C9 123.1(9) . . ?
C8 N9 C9 132.9(8) . . ?
C10 Hg1 Cl1 172.4(3) . . ?

loop_
_geom_bond_atom_site_label_1
_geom_bond_atom_site_label_2
_geom_bond_distance
_geom_bond_site_symmetry_2
_geom_bond_publ_flag
C2 N2 1.222(13) . ?
C2 N1 1.384(13) . ?
C2 N3 1.387(13) . ?
C4 N9 1.350(13) . ?
C4 C5 1.354(14) . ?
C4 N3 1.361(13) . ?
C5 N7 1.397(13) . ?
C5 C6 1.442(15) . ?
C6 O1 1.221(13) . ?
C6 N1 1.397(14) . ?
C8 N7 1.307(13) . ?
C8 N9 1.375(13) . ?
C9 N9 1.469(13) . ?
C9 C10 1.507(14) . ?
C10 C11 1.342(14) . ?
C10 Hg1 2.066(10) . ?
C11 N3 1.421(12) . ?
Cl1 Hg1 2.317(3) . ?

loop_
_cod_related_entry_id
_cod_related_entry_database
_cod_related_entry_code
1 ChemSpider 30653245
